data_4318221
loop_
_publ_author_name
'Siau-Gek Ang'
Zhong
'How-Ghee Ang'

_publ_section_title
;
 1,2,3,4-Tetraphenyl-1,2,3,4-tetraphospholane, a Highly Versatile
 Cyclocarbaphosphine Ligand: Reactions with Activated Triosmium Clusters
 and Characterization of the Products
;
_journal_name_full 'Inorganic Chemistry'
_journal_page_first 3791
_journal_page_last 3800
_journal_paper_doi 10.1021/ic025589c
_journal_volume 41
_journal_year 2002
_chemical_formula_sum 'C47.5 H23 Cl O22 Os6 P4'
_chemical_formula_weight 2246.19
_chemical_name_systematic
;
   ?
;
_space_group_IT_number 14
_symmetry_cell_setting monoclinic
_symmetry_space_group_name_Hall '-P 2yn'
_symmetry_space_group_name_H-M 'P 1 21/n 1'
_atom_sites_solution_hydrogens geom
_atom_sites_solution_primary direct
_atom_sites_solution_secondary difmap
_audit_creation_method SHELXL-97
_cell_angle_alpha 90.00
_cell_angle_beta 96.053(1)
_cell_angle_gamma 90.00
_cell_formula_units_Z 8
_cell_length_a 12.2713(2)
_cell_length_b 37.6220(6)
_cell_length_c 25.11790(10)
_cell_measurement_reflns_used 76277
_cell_measurement_temperature 293(2)
_cell_measurement_theta_max 29.56
_cell_measurement_theta_min 1.63
_cell_volume 11531.6(3)
_computing_cell_refinement 'Siemens XSCANS'
_computing_data_collection 'Siemens XSCANS'
_computing_data_reduction 'Siemens XSCANS'
_computing_molecular_graphics 'Siemens SHELXTL'
_computing_publication_material 'Siemens SHELXTL'
_computing_structure_refinement 'SHELXL-97 (Sheldrick, 1997)'
_computing_structure_solution 'SHELXS-97 (Sheldrick, 1990)'
_diffrn_ambient_temperature 293(2)
_diffrn_measured_fraction_theta_full 0.896
_diffrn_measured_fraction_theta_max 0.896
_diffrn_measurement_device_type 'Siemens P4'
_diffrn_measurement_method '\w scans'
_diffrn_radiation_monochromator graphite
_diffrn_radiation_source 'fine-focus sealed tube'
_diffrn_radiation_type MoK\a
_diffrn_radiation_wavelength 0.71073
_diffrn_reflns_av_R_equivalents 0.0593
_diffrn_reflns_av_sigmaI/netI 0.0848
_diffrn_reflns_limit_h_max 12
_diffrn_reflns_limit_h_min -16
_diffrn_reflns_limit_k_max 50
_diffrn_reflns_limit_k_min -49
_diffrn_reflns_limit_l_max 31
_diffrn_reflns_limit_l_min -34
_diffrn_reflns_number 76277
_diffrn_reflns_theta_full 29.56
_diffrn_reflns_theta_max 29.56
_diffrn_reflns_theta_min 1.63
_exptl_absorpt_coefficient_mu 13.403
_exptl_absorpt_correction_T_max 1.00000
_exptl_absorpt_correction_T_min 0.472527
_exptl_absorpt_correction_type 'sadbas (Sheldrick, 1996)'
_exptl_crystal_colour red
_exptl_crystal_density_diffrn 2.588
_exptl_crystal_density_meas ?
_exptl_crystal_density_method 'not measured'
_exptl_crystal_description block
_exptl_crystal_F_000 8136
_exptl_crystal_size_max 0.48
_exptl_crystal_size_mid 0.30
_exptl_crystal_size_min 0.18
_refine_diff_density_max 4.826
_refine_diff_density_min -3.241
_refine_diff_density_rms 0.292
_refine_ls_extinction_coef 0.000066(5)
_refine_ls_extinction_expression Fc^*^=kFc[1+0.001xFc^2^\l^3^/sin(2\q)]^-1/4^
_refine_ls_extinction_method SHELXL
_refine_ls_goodness_of_fit_ref 1.052
_refine_ls_hydrogen_treatment mixed
_refine_ls_matrix_type full
_refine_ls_number_parameters 1451
_refine_ls_number_reflns 28896
_refine_ls_number_restraints 1
_refine_ls_restrained_S_all 1.052
_refine_ls_R_factor_all 0.1000
_refine_ls_R_factor_gt 0.0583
_refine_ls_shift/su_max 0.097
_refine_ls_shift/su_mean 0.002
_refine_ls_structure_factor_coef Fsqd
_refine_ls_weighting_details 'calc w=1/[\s^2^(Fo^2^)+(0.0394P)^2^+148.4083P] where P=(Fo^2^+2Fc^2^)/3'
_refine_ls_weighting_scheme calc
_refine_ls_wR_factor_gt 0.1105
_refine_ls_wR_factor_ref 0.1250
_reflns_number_gt 19891
_reflns_number_total 28896
_reflns_threshold_expression >2sigma(I)
_cod_data_source_file ic025589c_5.cif
_cod_data_source_block 3r
_cod_depositor_comments
;
The following automatic conversions were performed:

'_symmetry_cell_setting' value 'Monoclinic' changed to 'monoclinic'
according to the built-in table from CIF Core dictionary named
'cif_core.dic' version 2.4.1 from 2010-06-29.

Automatic conversion script
Id: cif_fix_values 1646 2011-03-28 12:23:43Z adriana 

The following automatic conversions were performed:

'_exptl_crystal_density_meas' value 'not measured' was changed to '?'
- the value is perceived as not measured.

Automatic conversion script
Id: cif_fix_values 3008 2015-01-20 13:52:24Z robertas 
;
_cod_original_cell_volume 11531.5(3)
_cod_original_formula_sum 'C47.50 H23 Cl O22 Os6 P4'
_cod_database_code 4318221

loop_
_symmetry_equiv_pos_as_xyz
'x, y, z'
'-x+1/2, y+1/2, -z+1/2'
'-x, -y, -z'
'x-1/2, -y-1/2, z-1/2'

loop_
_atom_site_label
_atom_site_type_symbol
_atom_site_fract_x
_atom_site_fract_y
_atom_site_fract_z
_atom_site_U_iso_or_equiv
_atom_site_adp_type
_atom_site_occupancy
_atom_site_symmetry_multiplicity
_atom_site_calc_flag
_atom_site_refinement_flags
_atom_site_disorder_assembly
_atom_site_disorder_group
Os1 Os -0.65450(4) 0.041672(12) 0.120938(18) 0.02306(10) Uani 1 1 d . . .
Os2 Os -0.74132(4) 0.031527(14) 0.011030(18) 0.02788(11) Uani 1 1 d . . .
Os3 Os -0.83472(4) 0.085414(13) 0.07343(2) 0.02887(12) Uani 1 1 d . . .
Os4 Os -0.34757(4) 0.117287(12) 0.378616(18) 0.02304(10) Uani 1 1 d . . .
Os5 Os -0.19901(4) 0.138653(14) 0.46891(2) 0.03079(12) Uani 1 1 d . . .
Os6 Os -0.29199(5) 0.068897(14) 0.46819(2) 0.03242(12) Uani 1 1 d . . .
Os7 Os 0.31728(4) 0.100928(12) 0.745930(18) 0.02318(11) Uani 1 1 d . . .
Os8 Os 0.28932(4) 0.109469(13) 0.631285(19) 0.02590(11) Uani 1 1 d . . .
Os9 Os 0.14938(4) 0.062012(13) 0.68311(2) 0.02896(12) Uani 1 1 d . . .
Os11 Os 0.75029(4) 0.185637(13) 1.019752(19) 0.02849(12) Uani 1 1 d . . .
Os12 Os 0.72810(5) 0.261235(14) 1.02778(2) 0.03453(13) Uani 1 1 d . . .
Os13 Os 0.64205(4) 0.226468(12) 0.930918(18) 0.02218(10) Uani 1 1 d . . .
P1 P -0.6347(2) 0.06671(7) 0.20663(11) 0.0190(6) Uani 1 1 d . . .
P2 P -0.4871(2) 0.05257(8) 0.26159(11) 0.0204(6) Uani 1 1 d . . .
P3 P -0.4987(2) 0.09590(8) 0.32132(11) 0.0199(6) Uani 1 1 d . . .
P4 P -0.6095(3) 0.13594(8) 0.27494(12) 0.0229(6) Uani 1 1 d . . .
P5 P 0.4698(3) 0.13670(8) 0.76861(11) 0.0204(6) Uani 1 1 d . . .
P6 P 0.5032(3) 0.14425(8) 0.85672(12) 0.0230(6) Uani 1 1 d . . .
P7 P 0.6231(2) 0.18766(8) 0.85635(12) 0.0207(6) Uani 1 1 d . . .
P8 P 0.5952(3) 0.20707(8) 0.77002(12) 0.0242(7) Uani 1 1 d . . .
O11 O -0.5006(12) -0.0210(3) 0.1276(5) 0.081(4) Uani 1 1 d . . .
O12 O -0.8315(11) -0.0091(3) 0.1557(5) 0.079(5) Uani 1 1 d . . .
O13 O -0.4714(8) 0.0916(3) 0.0916(4) 0.049(3) Uani 1 1 d . . .
O21 O -0.5731(9) 0.0847(3) -0.0235(4) 0.059(3) Uani 1 1 d . . .
O22 O -0.8945(10) 0.0454(4) -0.0904(5) 0.086(5) Uani 1 1 d . . .
O23 O -0.5983(11) -0.0280(3) -0.0232(6) 0.084(5) Uani 1 1 d . . .
O24 O -0.9016(10) -0.0259(3) 0.0411(4) 0.062(3) Uani 1 1 d . . .
O31 O -0.9110(12) 0.1354(4) 0.1553(5) 0.084(5) Uani 1 1 d . . .
O32 O -0.9901(13) 0.1141(4) -0.0187(6) 0.104(6) Uani 1 1 d . . .
O33 O -0.6542(11) 0.1386(3) 0.0512(7) 0.090(5) Uani 1 1 d . . .
O34 O -1.0103(12) 0.0328(4) 0.0996(8) 0.108(6) Uani 1 1 d . . .
O41 O -0.2701(9) 0.1811(3) 0.3212(5) 0.065(3) Uani 1 1 d . . .
O42 O -0.1874(8) 0.0689(3) 0.3259(4) 0.048(3) Uani 1 1 d . . .
O43 O -0.5168(9) 0.1608(3) 0.4328(4) 0.050(3) Uani 1 1 d . . .
O51 O -0.0279(9) 0.1226(3) 0.3916(5) 0.059(3) Uani 1 1 d . . .
O52 O -0.0312(11) 0.1300(4) 0.5656(5) 0.088(5) Uani 1 1 d . . .
O53 O -0.3745(10) 0.1522(4) 0.5447(5) 0.080(4) Uani 1 1 d . . .
O54 O -0.1882(12) 0.2185(3) 0.4530(6) 0.077(4) Uani 1 1 d . . .
O61 O -0.0696(11) 0.0459(3) 0.4342(6) 0.083(4) Uani 1 1 d . . .
O62 O -0.2206(11) 0.0589(3) 0.5866(4) 0.066(4) Uani 1 1 d . . .
O63 O -0.3724(12) -0.0064(3) 0.4495(4) 0.072(4) Uani 1 1 d . . .
O64 O -0.5203(9) 0.0909(3) 0.4952(5) 0.057(3) Uani 1 1 d . . .
O71 O 0.2755(12) 0.0683(4) 0.8511(5) 0.076(4) Uani 1 1 d . . .
O72 O 0.1756(8) 0.1662(3) 0.7593(4) 0.053(3) Uani 1 1 d . . .
O73 O 0.4722(9) 0.0371(3) 0.7405(5) 0.059(3) Uani 1 1 d . . .
O81 O 0.1319(9) 0.1717(3) 0.6416(4) 0.050(3) Uani 1 1 d . . .
O82 O 0.4377(9) 0.1666(3) 0.5945(5) 0.060(3) Uani 1 1 d . . .
O83 O 0.4821(9) 0.0575(3) 0.6270(5) 0.060(3) Uani 1 1 d . . .
O84 O 0.1677(11) 0.0832(3) 0.5268(4) 0.066(4) Uani 1 1 d . . .
O91 O 0.0695(12) 0.0245(3) 0.7787(5) 0.079(4) Uani 1 1 d . . .
O92 O -0.0047(9) 0.1243(3) 0.6990(5) 0.061(3) Uani 1 1 d . . .
O93 O 0.3073(9) 0.0011(3) 0.6619(5) 0.053(3) Uani 1 1 d . . .
O94 O 0.0014(11) 0.0334(3) 0.5889(5) 0.078(4) Uani 1 1 d . . .
O111 O 0.5572(10) 0.1815(4) 1.0878(4) 0.067(4) Uani 1 1 d . . .
O112 O 0.7228(16) 0.1065(3) 0.9999(6) 0.103(6) Uani 1 1 d . . .
O113 O 0.9390(8) 0.1897(3) 0.9482(4) 0.048(3) Uani 1 1 d . . .
O114 O 0.9051(12) 0.1811(5) 1.1217(5) 0.100(5) Uani 1 1 d . . .
O121 O 0.4917(12) 0.2598(4) 1.0552(6) 0.089(5) Uani 1 1 d . . .
O122 O 0.8082(11) 0.2690(3) 1.1458(4) 0.068(4) Uani 1 1 d . . .
O123 O 0.6892(15) 0.3371(3) 0.9894(6) 0.099(6) Uani 1 1 d . . .
O124 O 0.9663(10) 0.2660(3) 1.0004(5) 0.067(4) Uani 1 1 d . . .
O131 O 0.5087(10) 0.2909(3) 0.8930(4) 0.056(3) Uani 1 1 d . . .
O132 O 0.8484(9) 0.2552(3) 0.8888(4) 0.050(3) Uani 1 1 d . . .
O133 O 0.4387(9) 0.1986(3) 0.9807(4) 0.056(3) Uani 1 1 d . . .
C1 C -0.6247(10) 0.1152(3) 0.2077(4) 0.021(2) Uani 1 1 d . . .
H1A H -0.6900 0.1248 0.1877 0.025 Uiso 1 1 calc R . .
H1B H -0.5625 0.1221 0.1892 0.025 Uiso 1 1 calc R . .
C2 C 0.4682(9) 0.1826(3) 0.7461(4) 0.021(2) Uani 1 1 d . . .
H2A H 0.4059 0.1946 0.7587 0.026 Uiso 1 1 calc R . .
H2B H 0.4587 0.1830 0.7072 0.026 Uiso 1 1 calc R . .
C3 C -0.750(6) 0.2122(11) 0.1431(17) 0.16(3) Uani 0.50 1 d PD . .
C11 C -0.5555(13) 0.0037(4) 0.1256(6) 0.047(4) Uani 1 1 d . . .
C12 C -0.7670(14) 0.0099(4) 0.1411(5) 0.045(4) Uani 1 1 d . . .
C13 C -0.5399(11) 0.0742(4) 0.1002(5) 0.032(3) Uani 1 1 d . . .
C21 C -0.6348(12) 0.0658(4) -0.0084(5) 0.037(3) Uani 1 1 d . . .
C22 C -0.8360(13) 0.0402(5) -0.0523(6) 0.055(5) Uani 1 1 d . . .
C23 C -0.6505(13) -0.0048(4) -0.0093(7) 0.049(4) Uani 1 1 d . . .
C24 C -0.8447(13) -0.0034(4) 0.0324(6) 0.043(4) Uani 1 1 d . . .
C31 C -0.8808(12) 0.1162(4) 0.1267(6) 0.048(4) Uani 1 1 d . . .
C32 C -0.9297(14) 0.1024(4) 0.0153(7) 0.052(4) Uani 1 1 d . . .
C33 C -0.7182(13) 0.1176(4) 0.0582(7) 0.053(4) Uani 1 1 d . . .
C34 C -0.9424(15) 0.0505(5) 0.0902(8) 0.065(5) Uani 1 1 d . . .
C41 C -0.3038(11) 0.1572(4) 0.3409(5) 0.033(3) Uani 1 1 d . . .
C42 C -0.2474(10) 0.0859(3) 0.3477(5) 0.030(3) Uani 1 1 d . . .
C43 C -0.4537(11) 0.1442(3) 0.4153(5) 0.033(3) Uani 1 1 d . . .
C51 C -0.0919(12) 0.1272(4) 0.4194(6) 0.043(4) Uani 1 1 d . . .
C52 C -0.0949(13) 0.1331(4) 0.5299(7) 0.051(4) Uani 1 1 d . . .
C53 C -0.3147(15) 0.1469(5) 0.5144(6) 0.053(4) Uani 1 1 d . . .
C54 C -0.1889(13) 0.1887(4) 0.4567(6) 0.044(4) Uani 1 1 d . . .
C61 C -0.1492(15) 0.0557(5) 0.4448(6) 0.052(4) Uani 1 1 d . . .
C62 C -0.2418(14) 0.0630(4) 0.5424(5) 0.043(4) Uani 1 1 d . . .
C63 C -0.3445(13) 0.0222(4) 0.4540(5) 0.041(4) Uani 1 1 d . . .
C64 C -0.4354(14) 0.0845(4) 0.4831(6) 0.046(4) Uani 1 1 d . . .
C71 C 0.2903(12) 0.0817(4) 0.8129(6) 0.045(4) Uani 1 1 d . . .
C72 C 0.2254(10) 0.1413(3) 0.7528(5) 0.030(3) Uani 1 1 d . . .
C73 C 0.4134(13) 0.0603(3) 0.7394(6) 0.041(4) Uani 1 1 d . . .
C81 C 0.1879(11) 0.1483(4) 0.6399(5) 0.033(3) Uani 1 1 d . . .
C82 C 0.3861(11) 0.1452(4) 0.6082(5) 0.034(3) Uani 1 1 d . . .
C83 C 0.4102(13) 0.0754(4) 0.6304(6) 0.042(4) Uani 1 1 d . . .
C84 C 0.2135(13) 0.0929(4) 0.5649(6) 0.045(4) Uani 1 1 d . . .
C91 C 0.0981(14) 0.0389(4) 0.7426(6) 0.053(4) Uani 1 1 d . . .
C92 C 0.0559(11) 0.1016(4) 0.6920(6) 0.037(3) Uani 1 1 d . . .
C93 C 0.2520(12) 0.0241(3) 0.6708(6) 0.039(3) Uani 1 1 d . . .
C94 C 0.0558(12) 0.0449(4) 0.6250(7) 0.048(4) Uani 1 1 d . . .
C101 C -0.7443(9) 0.0560(3) 0.2469(4) 0.021(2) Uani 1 1 d . . .
C102 C -0.8309(9) 0.0789(3) 0.2506(5) 0.028(3) Uani 1 1 d . . .
H10A H -0.8303 0.1011 0.2346 0.033 Uiso 1 1 calc R . .
C103 C -0.9187(12) 0.0692(4) 0.2780(6) 0.042(4) Uani 1 1 d . . .
H10B H -0.9758 0.0851 0.2808 0.050 Uiso 1 1 calc R . .
C104 C -0.9212(12) 0.0358(4) 0.3012(6) 0.046(4) Uani 1 1 d . . .
H10C H -0.9818 0.0288 0.3179 0.055 Uiso 1 1 calc R . .
C105 C -0.8344(12) 0.0132(4) 0.2993(6) 0.042(4) Uani 1 1 d . . .
H10D H -0.8335 -0.0085 0.3171 0.051 Uiso 1 1 calc R . .
C106 C -0.7465(11) 0.0228(3) 0.2706(5) 0.032(3) Uani 1 1 d . . .
H10E H -0.6897 0.0068 0.2676 0.038 Uiso 1 1 calc R . .
C111 C 0.6266(14) 0.1840(4) 1.0614(5) 0.049(4) Uani 1 1 d . . .
C112 C 0.7349(17) 0.1368(4) 1.0053(6) 0.060(5) Uani 1 1 d . . .
C113 C 0.8694(12) 0.1896(3) 0.9731(5) 0.033(3) Uani 1 1 d . . .
C114 C 0.8473(13) 0.1826(5) 1.0845(6) 0.050(4) Uani 1 1 d . . .
C121 C 0.5766(16) 0.2586(4) 1.0437(7) 0.054(5) Uani 1 1 d . . .
C122 C 0.7800(14) 0.2670(4) 1.1016(6) 0.046(4) Uani 1 1 d . . .
C123 C 0.7008(16) 0.3089(4) 1.0038(6) 0.056(5) Uani 1 1 d . . .
C124 C 0.8792(16) 0.2631(4) 1.0099(6) 0.054(5) Uani 1 1 d . . .
C131 C 0.5598(12) 0.2666(4) 0.9041(5) 0.036(3) Uani 1 1 d . . .
C132 C 0.7745(12) 0.2441(3) 0.9062(5) 0.037(3) Uani 1 1 d . . .
C133 C 0.5166(12) 0.2077(4) 0.9627(5) 0.040(3) Uani 1 1 d . . .
C201 C -0.3785(10) 0.0669(3) 0.2228(4) 0.025(3) Uani 1 1 d . . .
C202 C -0.3425(11) 0.1019(3) 0.2194(5) 0.032(3) Uani 1 1 d . . .
H20A H -0.3762 0.1202 0.2364 0.039 Uiso 1 1 calc R . .
C203 C -0.2554(13) 0.1088(4) 0.1901(6) 0.048(4) Uani 1 1 d . . .
H20B H -0.2310 0.1321 0.1884 0.058 Uiso 1 1 calc R . .
C204 C -0.2034(15) 0.0834(5) 0.1637(7) 0.064(5) Uani 1 1 d . . .
H20C H -0.1455 0.0889 0.1442 0.077 Uiso 1 1 calc R . .
C205 C -0.2409(13) 0.0493(5) 0.1675(7) 0.058(5) Uani 1 1 d . . .
H20D H -0.2075 0.0313 0.1497 0.069 Uiso 1 1 calc R . .
C206 C -0.3268(11) 0.0406(4) 0.1967(5) 0.036(3) Uani 1 1 d . . .
H20E H -0.3494 0.0171 0.1988 0.044 Uiso 1 1 calc R . .
C301 C -0.5949(9) 0.0737(3) 0.3612(4) 0.022(2) Uani 1 1 d . . .
C302 C -0.6848(11) 0.0907(4) 0.3777(5) 0.034(3) Uani 1 1 d . . .
H30A H -0.7009 0.1138 0.3664 0.041 Uiso 1 1 calc R . .
C303 C -0.7518(11) 0.0738(4) 0.4111(6) 0.040(3) Uani 1 1 d . . .
H30B H -0.8126 0.0854 0.4220 0.048 Uiso 1 1 calc R . .
C304 C -0.7274(13) 0.0399(5) 0.4278(6) 0.053(4) Uani 1 1 d . . .
H30C H -0.7726 0.0283 0.4498 0.063 Uiso 1 1 calc R . .
C305 C -0.6370(12) 0.0225(4) 0.4126(5) 0.039(3) Uani 1 1 d . . .
H30D H -0.6202 -0.0003 0.4251 0.047 Uiso 1 1 calc R . .
C306 C -0.5708(11) 0.0390(3) 0.3785(5) 0.030(3) Uani 1 1 d . . .
H30E H -0.5109 0.0271 0.3673 0.036 Uiso 1 1 calc R . .
C401 C -0.5288(10) 0.1759(3) 0.2653(5) 0.029(3) Uani 1 1 d . . .
C402 C -0.5328(11) 0.2014(3) 0.3046(5) 0.033(3) Uani 1 1 d . . .
H40A H -0.5691 0.1966 0.3345 0.040 Uiso 1 1 calc R . .
C403 C -0.4830(13) 0.2339(3) 0.2996(6) 0.044(4) Uani 1 1 d . . .
H40B H -0.4840 0.2506 0.3269 0.053 Uiso 1 1 calc R . .
C404 C -0.4327(15) 0.2422(4) 0.2557(7) 0.059(5) Uani 1 1 d . . .
H40C H -0.4010 0.2645 0.2524 0.071 Uiso 1 1 calc R . .
C405 C -0.4296(14) 0.2167(4) 0.2158(7) 0.054(4) Uani 1 1 d . . .
H40D H -0.3946 0.2219 0.1857 0.064 Uiso 1 1 calc R . .
C406 C -0.4773(13) 0.1838(4) 0.2201(5) 0.042(4) Uani 1 1 d . . .
H40E H -0.4750 0.1671 0.1929 0.051 Uiso 1 1 calc R . .
C501 C 0.5942(9) 0.1184(3) 0.7474(5) 0.023(2) Uani 1 1 d . . .
C502 C 0.6335(11) 0.1298(3) 0.7007(5) 0.032(3) Uani 1 1 d . . .
H50A H 0.6003 0.1489 0.6818 0.038 Uiso 1 1 calc R . .
C503 C 0.7218(12) 0.1130(4) 0.6824(6) 0.044(4) Uani 1 1 d . . .
H50B H 0.7462 0.1205 0.6504 0.053 Uiso 1 1 calc R . .
C504 C 0.7735(11) 0.0862(4) 0.7091(6) 0.041(3) Uani 1 1 d . . .
H50C H 0.8336 0.0755 0.6960 0.049 Uiso 1 1 calc R . .
C505 C 0.7374(11) 0.0743(3) 0.7562(6) 0.035(3) Uani 1 1 d . . .
H50D H 0.7740 0.0560 0.7754 0.041 Uiso 1 1 calc R . .
C506 C 0.6456(12) 0.0901(3) 0.7751(5) 0.036(3) Uani 1 1 d . . .
H50E H 0.6192 0.0816 0.8060 0.043 Uiso 1 1 calc R . .
C601 C 0.3778(9) 0.1686(3) 0.8674(4) 0.024(2) Uani 1 1 d . . .
C602 C 0.3588(10) 0.2042(3) 0.8546(5) 0.027(3) Uani 1 1 d . . .
H60A H 0.4104 0.2174 0.8385 0.033 Uiso 1 1 calc R . .
C603 C 0.2629(12) 0.2194(4) 0.8662(5) 0.038(3) Uani 1 1 d . . .
H60B H 0.2491 0.2430 0.8566 0.046 Uiso 1 1 calc R . .
C604 C 0.1874(13) 0.2015(5) 0.8909(6) 0.051(4) Uani 1 1 d . . .
H60C H 0.1234 0.2128 0.8984 0.061 Uiso 1 1 calc R . .
C605 C 0.2052(12) 0.1667(4) 0.9049(5) 0.045(4) Uani 1 1 d . . .
H60D H 0.1532 0.1542 0.9219 0.054 Uiso 1 1 calc R . .
C606 C 0.3009(12) 0.1499(4) 0.8938(5) 0.036(3) Uani 1 1 d . . .
H60E H 0.3139 0.1263 0.9037 0.043 Uiso 1 1 calc R . .
C701 C 0.7492(10) 0.1627(3) 0.8503(5) 0.026(3) Uani 1 1 d . . .
C702 C 0.7681(12) 0.1299(3) 0.8767(5) 0.037(3) Uani 1 1 d . . .
H70A H 0.7148 0.1204 0.8963 0.044 Uiso 1 1 calc R . .
C703 C 0.8663(13) 0.1114(4) 0.8738(6) 0.051(4) Uani 1 1 d . . .
H70B H 0.8784 0.0898 0.8913 0.061 Uiso 1 1 calc R . .
C704 C 0.9453(14) 0.1257(5) 0.8444(6) 0.054(5) Uani 1 1 d . . .
H70C H 1.0107 0.1137 0.8418 0.065 Uiso 1 1 calc R . .
C705 C 0.9262(12) 0.1579(5) 0.8192(6) 0.053(4) Uani 1 1 d . . .
H70D H 0.9804 0.1675 0.8003 0.063 Uiso 1 1 calc R . .
C706 C 0.8303(11) 0.1764(4) 0.8208(6) 0.041(3) Uani 1 1 d . . .
H70E H 0.8193 0.1978 0.8025 0.049 Uiso 1 1 calc R . .
C801 C 0.5524(12) 0.2530(3) 0.7722(5) 0.031(3) Uani 1 1 d . . .
C802 C 0.6342(12) 0.2778(3) 0.7838(5) 0.038(3) Uani 1 1 d . . .
H80A H 0.7057 0.2699 0.7922 0.045 Uiso 1 1 calc R . .
C803 C 0.6148(15) 0.3136(4) 0.7834(6) 0.051(4) Uani 1 1 d . . .
H80B H 0.6716 0.3295 0.7929 0.061 Uiso 1 1 calc R . .
C804 C 0.5100(17) 0.3258(4) 0.7688(7) 0.060(5) Uani 1 1 d . . .
H80C H 0.4960 0.3501 0.7683 0.073 Uiso 1 1 calc R . .
C805 C 0.4252(13) 0.3021(3) 0.7550(5) 0.041(3) Uani 1 1 d . . .
H80D H 0.3551 0.3105 0.7442 0.049 Uiso 1 1 calc R . .
C806 C 0.4456(11) 0.2653(3) 0.7573(5) 0.034(3) Uani 1 1 d . . .
H80E H 0.3887 0.2493 0.7490 0.041 Uiso 1 1 calc R . .
Cl1 Cl -0.846(2) 0.2035(6) 0.0520(13) 0.264(16) Uani 0.50 1 d PD . .
Cl2 Cl -0.769(7) 0.2786(11) 0.1398(13) 0.65(7) Uani 0.50 1 d PD . .

loop_
_atom_site_aniso_label
_atom_site_aniso_U_11
_atom_site_aniso_U_22
_atom_site_aniso_U_33
_atom_site_aniso_U_23
_atom_site_aniso_U_13
_atom_site_aniso_U_12
Os1 0.0285(3) 0.0205(2) 0.0187(2) -0.00265(17) -0.00449(18) 0.00278(19)
Os2 0.0272(3) 0.0380(3) 0.0181(2) -0.00347(19) 0.00055(19) -0.0050(2)
Os3 0.0265(3) 0.0290(3) 0.0300(3) 0.0034(2) -0.0021(2) 0.0051(2)
Os4 0.0232(2) 0.0248(2) 0.0205(2) -0.00169(18) -0.00089(18) -0.00096(19)
Os5 0.0273(3) 0.0337(3) 0.0296(3) -0.0064(2) -0.0055(2) -0.0010(2)
Os6 0.0429(3) 0.0291(3) 0.0240(2) 0.0013(2) -0.0023(2) 0.0019(2)
Os7 0.0251(2) 0.0208(2) 0.0225(2) 0.00049(18) -0.00278(19) -0.00570(19)
Os8 0.0294(3) 0.0259(2) 0.0221(2) -0.00076(19) 0.00141(19) -0.0001(2)
Os9 0.0258(3) 0.0264(3) 0.0334(3) -0.0025(2) -0.0026(2) -0.0082(2)
Os11 0.0380(3) 0.0246(2) 0.0220(2) 0.00219(19) -0.0006(2) -0.0010(2)
Os12 0.0463(3) 0.0259(3) 0.0287(3) -0.0083(2) -0.0087(2) -0.0016(2)
Os13 0.0251(2) 0.0213(2) 0.0194(2) -0.00197(17) -0.00135(18) -0.00259(19)
P1 0.0210(15) 0.0149(14) 0.0203(14) -0.0027(11) -0.0017(12) 0.0009(11)
P2 0.0229(16) 0.0193(14) 0.0187(14) -0.0013(11) 0.0005(12) 0.0018(12)
P3 0.0218(15) 0.0196(14) 0.0178(14) -0.0013(11) 0.0004(12) -0.0017(12)
P4 0.0253(16) 0.0194(15) 0.0237(15) -0.0026(12) 0.0007(12) 0.0022(12)
P5 0.0245(16) 0.0169(14) 0.0189(14) 0.0010(11) -0.0014(12) -0.0019(12)
P6 0.0263(17) 0.0216(15) 0.0201(14) 0.0017(12) -0.0030(12) -0.0012(12)
P7 0.0221(15) 0.0177(14) 0.0211(14) -0.0004(11) -0.0028(12) -0.0018(12)
P8 0.0267(17) 0.0230(16) 0.0222(15) 0.0010(12) -0.0010(13) -0.0061(13)
O11 0.091(10) 0.056(8) 0.086(9) -0.027(7) -0.033(8) 0.039(7)
O12 0.101(10) 0.074(9) 0.054(7) 0.024(6) -0.026(7) -0.069(8)
O13 0.036(6) 0.071(8) 0.040(6) -0.004(5) 0.009(5) -0.018(5)
O21 0.051(7) 0.077(8) 0.046(6) 0.022(6) 0.002(6) -0.016(6)
O22 0.039(7) 0.174(15) 0.041(7) 0.029(8) -0.016(6) -0.036(8)
O23 0.076(10) 0.059(8) 0.125(12) -0.038(8) 0.042(9) -0.006(7)
O24 0.067(8) 0.071(8) 0.049(7) -0.007(6) 0.021(6) -0.043(7)
O31 0.107(11) 0.080(10) 0.064(8) -0.019(7) 0.006(8) 0.060(9)
O32 0.094(12) 0.123(13) 0.081(10) 0.018(9) -0.050(9) 0.027(10)
O33 0.051(8) 0.045(8) 0.174(16) 0.029(9) 0.018(9) -0.002(6)
O34 0.071(10) 0.066(10) 0.202(19) 0.004(10) 0.078(12) -0.005(8)
O41 0.042(7) 0.073(8) 0.081(9) 0.031(7) 0.013(6) -0.019(6)
O42 0.042(6) 0.056(7) 0.048(6) -0.008(5) 0.013(5) 0.007(5)
O43 0.051(7) 0.053(7) 0.044(6) -0.013(5) 0.004(5) 0.022(5)
O51 0.044(7) 0.069(8) 0.067(8) -0.017(6) 0.019(6) -0.001(6)
O52 0.057(9) 0.141(14) 0.057(8) -0.015(8) -0.034(7) 0.011(8)
O53 0.055(8) 0.125(12) 0.062(8) -0.046(8) 0.013(7) -0.003(8)
O54 0.090(10) 0.045(8) 0.096(10) -0.002(7) 0.012(8) -0.005(7)
O61 0.074(9) 0.064(9) 0.117(12) 0.018(8) 0.044(9) 0.041(7)
O62 0.095(10) 0.063(8) 0.037(6) -0.006(5) -0.014(6) 0.014(7)
O63 0.128(12) 0.035(6) 0.047(7) 0.001(5) -0.021(7) -0.008(7)
O64 0.043(7) 0.071(8) 0.057(7) 0.005(6) 0.011(6) -0.005(6)
O71 0.100(11) 0.085(10) 0.043(7) 0.014(6) 0.010(7) -0.037(8)
O72 0.040(6) 0.055(7) 0.063(7) -0.026(6) -0.003(5) 0.018(5)
O73 0.058(7) 0.023(5) 0.089(9) -0.009(5) -0.024(7) 0.012(5)
O81 0.044(6) 0.043(6) 0.063(7) 0.015(5) 0.009(5) 0.017(5)
O82 0.050(7) 0.045(7) 0.087(9) 0.033(6) 0.022(6) 0.009(5)
O83 0.047(7) 0.042(6) 0.093(9) -0.012(6) 0.014(6) 0.016(5)
O84 0.090(10) 0.082(9) 0.022(5) -0.020(5) -0.012(6) -0.007(7)
O91 0.100(11) 0.073(9) 0.064(8) 0.020(7) 0.011(8) -0.039(8)
O92 0.037(6) 0.054(7) 0.093(9) -0.015(6) 0.017(6) 0.001(5)
O93 0.054(7) 0.026(5) 0.075(8) -0.016(5) -0.009(6) 0.003(5)
O94 0.077(10) 0.075(9) 0.073(9) -0.032(7) -0.038(7) 0.005(7)
O111 0.072(9) 0.095(10) 0.039(6) 0.003(6) 0.024(6) -0.015(7)
O112 0.204(19) 0.029(7) 0.088(10) -0.011(6) 0.072(11) -0.023(9)
O113 0.032(6) 0.063(7) 0.051(6) -0.005(5) 0.013(5) 0.002(5)
O114 0.083(11) 0.156(15) 0.052(8) 0.028(9) -0.040(7) 0.028(10)
O121 0.055(9) 0.123(13) 0.089(11) -0.043(9) 0.004(8) 0.007(9)
O122 0.107(11) 0.065(8) 0.027(6) -0.009(5) -0.022(6) 0.002(7)
O123 0.152(15) 0.038(7) 0.099(11) 0.010(7) -0.027(10) 0.022(8)
O124 0.041(7) 0.070(9) 0.088(10) -0.001(7) 0.005(7) -0.015(6)
O131 0.071(8) 0.044(6) 0.054(7) -0.002(5) 0.002(6) 0.030(6)
O132 0.051(7) 0.050(7) 0.051(6) 0.017(5) 0.008(5) -0.024(5)
O133 0.042(6) 0.094(9) 0.031(5) -0.007(5) 0.004(5) -0.024(6)
C1 0.032(7) 0.011(5) 0.019(5) 0.004(4) -0.005(5) -0.004(5)
C2 0.023(6) 0.024(6) 0.016(5) 0.004(4) -0.003(4) 0.000(5)
C3 0.23(7) 0.14(5) 0.09(4) 0.05(3) -0.07(4) -0.12(5)
C11 0.057(10) 0.034(8) 0.046(9) -0.007(6) -0.010(7) 0.029(7)
C12 0.086(12) 0.034(8) 0.013(6) 0.000(5) 0.001(7) -0.021(8)
C13 0.031(7) 0.040(8) 0.024(6) 0.003(5) 0.000(6) 0.000(6)
C21 0.034(8) 0.046(9) 0.032(7) 0.006(6) 0.007(6) -0.004(7)
C22 0.038(9) 0.084(13) 0.041(9) 0.000(8) 0.002(7) -0.035(9)
C23 0.046(10) 0.046(9) 0.055(10) -0.011(8) 0.004(8) -0.012(8)
C24 0.050(9) 0.049(9) 0.031(8) -0.012(6) 0.008(7) -0.011(8)
C31 0.040(9) 0.049(9) 0.054(10) 0.000(8) 0.007(7) 0.030(7)
C32 0.057(11) 0.044(9) 0.052(10) -0.011(7) -0.010(8) 0.009(8)
C33 0.036(9) 0.042(9) 0.082(12) -0.001(8) 0.007(9) 0.003(7)
C34 0.056(11) 0.045(10) 0.105(15) 0.016(10) 0.053(11) 0.002(8)
C41 0.026(7) 0.035(7) 0.038(7) -0.002(6) 0.005(6) -0.012(6)
C42 0.024(7) 0.035(7) 0.030(7) -0.001(6) -0.010(5) -0.002(6)
C43 0.030(7) 0.029(7) 0.038(7) -0.001(6) -0.006(6) -0.008(6)
C51 0.032(8) 0.036(8) 0.058(10) -0.022(7) -0.013(7) 0.015(6)
C52 0.040(9) 0.053(10) 0.058(10) -0.005(8) -0.004(8) -0.003(8)
C53 0.065(12) 0.067(11) 0.025(7) -0.015(7) -0.007(7) 0.016(9)
C54 0.046(9) 0.029(8) 0.057(10) -0.009(7) 0.001(7) 0.001(7)
C61 0.059(11) 0.056(11) 0.043(9) 0.010(8) 0.008(8) 0.015(9)
C62 0.063(10) 0.042(8) 0.024(7) -0.009(6) 0.003(7) 0.003(7)
C63 0.056(10) 0.044(9) 0.022(7) 0.012(6) -0.007(6) 0.002(7)
C64 0.052(10) 0.053(10) 0.030(8) -0.003(7) -0.006(7) -0.002(8)
C71 0.043(9) 0.056(10) 0.034(8) 0.004(7) -0.006(7) -0.021(7)
C72 0.028(7) 0.032(7) 0.026(6) -0.006(5) -0.012(5) -0.002(6)
C73 0.050(9) 0.018(7) 0.052(9) -0.007(6) -0.015(7) -0.019(6)
C81 0.034(8) 0.034(7) 0.033(7) 0.006(6) 0.009(6) -0.001(6)
C82 0.035(8) 0.032(7) 0.037(7) 0.012(6) 0.009(6) 0.002(6)
C83 0.057(10) 0.028(7) 0.044(8) 0.001(6) 0.014(7) 0.006(7)
C84 0.047(9) 0.053(10) 0.037(8) 0.003(7) 0.008(7) 0.003(7)
C91 0.057(11) 0.055(10) 0.046(9) -0.002(8) 0.001(8) -0.037(8)
C92 0.029(7) 0.033(8) 0.050(9) 0.002(6) 0.003(6) -0.008(6)
C93 0.038(8) 0.021(7) 0.055(9) -0.008(6) -0.011(7) -0.013(6)
C94 0.033(8) 0.043(9) 0.066(11) -0.004(8) -0.006(8) 0.008(7)
C101 0.024(6) 0.020(6) 0.020(5) -0.002(4) 0.000(5) -0.003(5)
C102 0.018(6) 0.026(6) 0.040(7) -0.004(5) 0.012(5) 0.005(5)
C103 0.033(8) 0.033(8) 0.063(10) -0.014(7) 0.018(7) 0.003(6)
C104 0.037(8) 0.035(8) 0.066(10) -0.004(7) 0.010(8) -0.012(7)
C105 0.048(9) 0.034(8) 0.046(8) 0.016(6) 0.010(7) -0.014(7)
C106 0.040(8) 0.014(6) 0.042(7) 0.003(5) 0.008(6) 0.002(5)
C111 0.066(11) 0.063(11) 0.018(7) 0.000(6) 0.009(7) -0.018(9)
C112 0.100(15) 0.044(10) 0.039(9) 0.002(7) 0.020(9) -0.015(10)
C113 0.039(8) 0.032(7) 0.025(6) 0.004(5) -0.014(6) 0.004(6)
C114 0.034(9) 0.068(11) 0.047(9) 0.014(8) 0.006(7) 0.013(8)
C121 0.060(12) 0.049(10) 0.046(9) -0.022(8) -0.023(9) 0.005(9)
C122 0.063(11) 0.043(9) 0.029(8) -0.009(6) -0.008(7) -0.006(8)
C123 0.079(13) 0.040(9) 0.046(9) -0.004(7) -0.010(9) -0.006(9)
C124 0.075(13) 0.037(8) 0.041(9) -0.006(7) -0.031(9) -0.011(9)
C131 0.043(8) 0.032(8) 0.032(7) -0.004(6) 0.006(6) 0.002(6)
C132 0.051(9) 0.024(7) 0.033(7) 0.005(5) -0.002(7) -0.013(6)
C133 0.039(8) 0.051(9) 0.029(7) -0.009(6) -0.003(6) -0.011(7)
C201 0.024(6) 0.033(7) 0.018(6) -0.004(5) -0.001(5) 0.008(5)
C202 0.033(7) 0.031(7) 0.033(7) -0.007(5) 0.002(6) -0.003(6)
C203 0.042(9) 0.053(10) 0.049(9) -0.002(7) 0.007(7) -0.017(7)
C204 0.066(12) 0.081(14) 0.051(10) -0.002(9) 0.035(9) -0.009(10)
C205 0.042(10) 0.074(13) 0.058(11) -0.018(9) 0.013(8) 0.019(9)
C206 0.031(7) 0.043(8) 0.037(7) -0.009(6) 0.010(6) 0.007(6)
C301 0.021(6) 0.023(6) 0.020(6) 0.009(5) -0.001(5) -0.002(5)
C302 0.038(8) 0.039(8) 0.026(7) 0.001(6) 0.005(6) -0.002(6)
C303 0.028(7) 0.056(10) 0.040(8) 0.008(7) 0.020(6) -0.003(6)
C304 0.048(10) 0.073(12) 0.041(9) 0.019(8) 0.020(8) -0.017(8)
C305 0.040(8) 0.047(9) 0.029(7) 0.010(6) -0.001(6) -0.015(7)
C306 0.033(7) 0.016(6) 0.041(7) -0.005(5) 0.001(6) 0.000(5)
C401 0.032(7) 0.018(6) 0.033(7) -0.004(5) -0.008(6) -0.003(5)
C402 0.044(8) 0.016(6) 0.039(7) -0.005(5) 0.000(6) -0.002(6)
C403 0.054(10) 0.021(7) 0.057(10) -0.012(6) -0.001(8) 0.004(6)
C404 0.081(13) 0.028(8) 0.068(12) 0.006(8) 0.002(10) -0.023(8)
C405 0.073(12) 0.040(9) 0.050(10) 0.011(7) 0.016(9) -0.020(8)
C406 0.072(11) 0.027(7) 0.028(7) -0.001(6) 0.003(7) -0.008(7)
C501 0.017(6) 0.017(6) 0.032(6) -0.009(5) -0.007(5) -0.005(4)
C502 0.044(8) 0.023(6) 0.028(7) 0.007(5) 0.008(6) 0.006(6)
C503 0.039(8) 0.042(9) 0.052(9) -0.014(7) 0.010(7) 0.001(7)
C504 0.021(7) 0.039(8) 0.063(10) -0.003(7) 0.008(7) -0.001(6)
C505 0.031(7) 0.022(6) 0.047(8) -0.011(6) -0.013(6) 0.005(5)
C506 0.046(9) 0.027(7) 0.032(7) 0.001(5) -0.001(6) 0.001(6)
C601 0.018(6) 0.035(7) 0.017(5) -0.002(5) -0.003(4) -0.002(5)
C602 0.018(6) 0.030(7) 0.031(7) -0.002(5) -0.007(5) -0.003(5)
C603 0.040(8) 0.036(8) 0.035(7) -0.006(6) -0.010(6) 0.004(6)
C604 0.034(9) 0.067(11) 0.052(10) 0.013(8) 0.005(7) 0.021(8)
C605 0.030(8) 0.074(11) 0.031(7) 0.005(7) 0.006(6) -0.002(7)
C606 0.043(8) 0.035(7) 0.030(7) 0.002(6) -0.001(6) 0.003(6)
C701 0.023(6) 0.029(7) 0.024(6) -0.011(5) -0.011(5) 0.000(5)
C702 0.042(8) 0.030(7) 0.037(8) -0.007(6) 0.003(6) 0.006(6)
C703 0.046(10) 0.058(10) 0.042(9) -0.019(7) -0.022(8) 0.024(8)
C704 0.052(11) 0.070(12) 0.039(9) -0.021(8) -0.006(8) 0.026(9)
C705 0.030(8) 0.093(14) 0.035(8) -0.008(8) 0.002(7) 0.010(8)
C706 0.030(8) 0.048(9) 0.042(8) -0.003(7) -0.004(6) 0.006(6)
C801 0.055(9) 0.018(6) 0.017(6) 0.005(5) -0.002(6) -0.004(6)
C802 0.047(9) 0.027(7) 0.037(7) 0.005(6) -0.011(6) -0.019(6)
C803 0.065(11) 0.028(8) 0.060(10) 0.009(7) 0.006(9) -0.020(8)
C804 0.096(15) 0.020(7) 0.069(12) -0.002(7) 0.024(11) 0.000(9)
C805 0.058(10) 0.025(7) 0.040(8) 0.004(6) 0.009(7) 0.010(7)
C806 0.037(8) 0.032(7) 0.032(7) 0.009(6) 0.003(6) 0.006(6)
Cl1 0.23(3) 0.16(2) 0.41(4) 0.11(2) 0.07(3) 0.114(19)
Cl2 1.45(18) 0.37(5) 0.19(3) 0.10(3) 0.31(6) 0.51(9)

loop_
_atom_type_symbol
_atom_type_description
_atom_type_scat_dispersion_real
_atom_type_scat_dispersion_imag
_atom_type_scat_source
C C 0.0033 0.0016 'International Tables Vol C Tables 4.2.6.8 and 6.1.1.4'
H H 0.0000 0.0000 'International Tables Vol C Tables 4.2.6.8 and 6.1.1.4'
O O 0.0106 0.0060 'International Tables Vol C Tables 4.2.6.8 and 6.1.1.4'
P P 0.1023 0.0942 'International Tables Vol C Tables 4.2.6.8 and 6.1.1.4'
Os Os -1.2165 7.6030 'International Tables Vol C Tables 4.2.6.8 and 6.1.1.4'
Cl Cl 0.1484 0.1585 'International Tables Vol C Tables 4.2.6.8 and 6.1.1.4'

loop_
_geom_angle_atom_site_label_1
_geom_angle_atom_site_label_2
_geom_angle_atom_site_label_3
_geom_angle
_geom_angle_site_symmetry_1
_geom_angle_site_symmetry_3
_geom_angle_publ_flag
C11 Os1 C12 89.4(7) . . ?
C11 Os1 C13 90.8(7) . . ?
C12 Os1 C13 179.8(7) . . ?
C11 Os1 P1 104.2(4) . . ?
C12 Os1 P1 90.9(4) . . ?
C13 Os1 P1 89.1(4) . . ?
C11 Os1 Os2 97.5(4) . . ?
C12 Os1 Os2 88.1(4) . . ?
C13 Os1 Os2 91.8(4) . . ?
P1 Os1 Os2 158.19(7) . . ?
C11 Os1 Os3 156.6(4) . . ?
C12 Os1 Os3 85.7(5) . . ?
C13 Os1 Os3 94.2(4) . . ?
P1 Os1 Os3 98.65(7) . . ?
Os2 Os1 Os3 59.540(17) . . ?
C23 Os2 C22 103.2(8) . . ?
C23 Os2 C21 88.9(6) . . ?
C22 Os2 C21 92.5(6) . . ?
C23 Os2 C24 90.4(7) . . ?
C22 Os2 C24 89.3(6) . . ?
C21 Os2 C24 178.1(6) . . ?
C23 Os2 Os3 161.6(5) . . ?
C22 Os2 Os3 95.3(6) . . ?
C21 Os2 Os3 89.2(4) . . ?
C24 Os2 Os3 91.0(4) . . ?
C23 Os2 Os1 100.8(5) . . ?
C22 Os2 Os1 156.0(6) . . ?
C21 Os2 Os1 87.8(4) . . ?
C24 Os2 Os1 90.7(4) . . ?
Os3 Os2 Os1 60.784(16) . . ?
C32 Os3 C31 97.6(6) . . ?
C32 Os3 C33 92.5(7) . . ?
C31 Os3 C33 92.1(7) . . ?
C32 Os3 C34 91.1(8) . . ?
C31 Os3 C34 90.1(8) . . ?
C33 Os3 C34 175.5(7) . . ?
C32 Os3 Os2 93.8(5) . . ?
C31 Os3 Os2 168.4(4) . . ?
C33 Os3 Os2 89.3(5) . . ?
C34 Os3 Os2 87.7(5) . . ?
C32 Os3 Os1 153.2(5) . . ?
C31 Os3 Os1 109.0(4) . . ?
C33 Os3 Os1 83.7(5) . . ?
C34 Os3 Os1 91.9(6) . . ?
Os2 Os3 Os1 59.676(16) . . ?
C41 Os4 C42 93.3(6) . . ?
C41 Os4 C43 93.6(6) . . ?
C42 Os4 C43 173.0(6) . . ?
C41 Os4 P3 102.3(4) . . ?
C42 Os4 P3 92.2(4) . . ?
C43 Os4 P3 86.8(4) . . ?
C41 Os4 Os5 89.0(4) . . ?
C42 Os4 Os5 96.4(3) . . ?
C43 Os4 Os5 83.2(4) . . ?
P3 Os4 Os5 165.41(7) . . ?
C41 Os4 Os6 146.0(4) . . ?
C42 Os4 Os6 79.7(4) . . ?
C43 Os4 Os6 94.2(4) . . ?
P3 Os4 Os6 111.18(7) . . ?
Os5 Os4 Os6 59.224(17) . . ?
C52 Os5 C54 100.9(7) . . ?
C52 Os5 C53 90.8(7) . . ?
C54 Os5 C53 90.1(7) . . ?
C52 Os5 C51 92.8(7) . . ?
C54 Os5 C51 93.2(7) . . ?
C53 Os5 C51 174.5(6) . . ?
C52 Os5 Os6 97.9(5) . . ?
C54 Os5 Os6 159.1(5) . . ?
C53 Os5 Os6 80.4(5) . . ?
C51 Os5 Os6 95.1(4) . . ?
C52 Os5 Os4 157.4(5) . . ?
C54 Os5 Os4 101.2(5) . . ?
C53 Os5 Os4 93.8(4) . . ?
C51 Os5 Os4 81.3(4) . . ?
Os6 Os5 Os4 61.222(17) . . ?
C63 Os6 C62 98.3(6) . . ?
C63 Os6 C64 91.1(7) . . ?
C62 Os6 C64 93.0(6) . . ?
C63 Os6 C61 90.4(7) . . ?
C62 Os6 C61 93.2(7) . . ?
C64 Os6 C61 173.4(6) . . ?
C63 Os6 Os5 168.7(4) . . ?
C62 Os6 Os5 90.7(5) . . ?
C64 Os6 Os5 95.2(5) . . ?
C61 Os6 Os5 82.3(5) . . ?
C63 Os6 Os4 112.8(4) . . ?
C62 Os6 Os4 148.0(4) . . ?
C64 Os6 Os4 79.4(4) . . ?
C61 Os6 Os4 94.0(4) . . ?
Os5 Os6 Os4 59.554(17) . . ?
C71 Os7 C72 93.7(6) . . ?
C71 Os7 C73 86.5(7) . . ?
C72 Os7 C73 178.9(5) . . ?
C71 Os7 P5 102.4(4) . . ?
C72 Os7 P5 89.2(4) . . ?
C73 Os7 P5 89.8(4) . . ?
C71 Os7 Os9 96.4(4) . . ?
C72 Os7 Os9 93.4(3) . . ?
C73 Os7 Os9 87.6(4) . . ?
P5 Os7 Os9 160.82(7) . . ?
C71 Os7 Os8 156.5(4) . . ?
C72 Os7 Os8 89.5(4) . . ?
C73 Os7 Os8 90.7(4) . . ?
P5 Os7 Os8 100.84(7) . . ?
Os9 Os7 Os8 60.213(17) . . ?
C82 Os8 C84 102.9(6) . . ?
C82 Os8 C81 86.0(6) . . ?
C84 Os8 C81 94.8(6) . . ?
C82 Os8 C83 87.8(6) . . ?
C84 Os8 C83 94.3(6) . . ?
C81 Os8 C83 170.0(6) . . ?
C82 Os8 Os9 170.3(4) . . ?
C84 Os8 Os9 86.2(5) . . ?
C81 Os8 Os9 89.8(4) . . ?
C83 Os8 Os9 95.0(4) . . ?
C82 Os8 Os7 111.5(4) . . ?
C84 Os8 Os7 145.6(5) . . ?
C81 Os8 Os7 89.0(4) . . ?
C83 Os8 Os7 85.9(4) . . ?
Os9 Os8 Os7 59.559(16) . . ?
C94 Os9 C91 103.3(7) . . ?
C94 Os9 C92 91.9(6) . . ?
C91 Os9 C92 90.7(7) . . ?
C94 Os9 C93 88.8(6) . . ?
C91 Os9 C93 93.7(7) . . ?
C92 Os9 C93 175.4(6) . . ?
C94 Os9 Os7 162.1(5) . . ?
C91 Os9 Os7 94.5(4) . . ?
C92 Os9 Os7 86.7(4) . . ?
C93 Os9 Os7 91.3(4) . . ?
C94 Os9 Os8 101.9(5) . . ?
C91 Os9 Os8 154.8(4) . . ?
C92 Os9 Os8 87.9(4) . . ?
C93 Os9 Os8 87.5(4) . . ?
Os7 Os9 Os8 60.227(16) . . ?
C112 Os11 C114 98.4(8) . . ?
C112 Os11 C111 90.3(7) . . ?
C114 Os11 C111 89.5(6) . . ?
C112 Os11 C113 91.4(7) . . ?
C114 Os11 C113 94.4(6) . . ?
C111 Os11 C113 175.5(6) . . ?
C112 Os11 Os12 167.4(6) . . ?
C114 Os11 Os12 93.1(5) . . ?
C111 Os11 Os12 84.6(5) . . ?
C113 Os11 Os12 92.8(4) . . ?
C112 Os11 Os13 109.8(5) . . ?
C114 Os11 Os13 151.0(5) . . ?
C111 Os11 Os13 96.4(5) . . ?
C113 Os11 Os13 79.1(3) . . ?
Os12 Os11 Os13 59.427(16) . . ?
C122 Os12 C123 103.3(7) . . ?
C122 Os12 C121 92.0(7) . . ?
C123 Os12 C121 88.4(8) . . ?
C122 Os12 C124 89.5(7) . . ?
C123 Os12 C124 91.9(7) . . ?
C121 Os12 C124 178.4(6) . . ?
C122 Os12 Os13 158.8(5) . . ?
C123 Os12 Os13 97.2(5) . . ?
C121 Os12 Os13 82.9(4) . . ?
C124 Os12 Os13 95.5(4) . . ?
C122 Os12 Os11 99.0(5) . . ?
C123 Os12 Os11 157.6(5) . . ?
C121 Os12 Os11 93.7(5) . . ?
C124 Os12 Os11 85.4(4) . . ?
Os13 Os12 Os11 61.074(17) . . ?
C131 Os13 C132 92.7(6) . . ?
C131 Os13 C133 91.2(6) . . ?
C132 Os13 C133 174.3(6) . . ?
C131 Os13 P7 101.9(4) . . ?
C132 Os13 P7 88.5(4) . . ?
C133 Os13 P7 94.8(4) . . ?
C131 Os13 Os12 94.1(4) . . ?
C132 Os13 Os12 82.4(4) . . ?
C133 Os13 Os12 93.1(4) . . ?
P7 Os13 Os12 161.90(8) . . ?
C131 Os13 Os11 150.8(4) . . ?
C132 Os13 Os11 95.5(4) . . ?
C133 Os13 Os11 79.1(4) . . ?
P7 Os13 Os11 106.24(7) . . ?
Os12 Os13 Os11 59.499(17) . . ?
C101 P1 C1 105.4(5) . . ?
C101 P1 P2 101.8(4) . . ?
C1 P1 P2 100.4(4) . . ?
C101 P1 Os1 114.4(4) . . ?
C1 P1 Os1 114.6(4) . . ?
P2 P1 Os1 118.30(15) . . ?
C201 P2 P1 101.0(4) . . ?
C201 P2 P3 104.2(4) . . ?
P1 P2 P3 97.90(15) . . ?
C301 P3 P2 97.2(4) . . ?
C301 P3 P4 101.4(4) . . ?
P2 P3 P4 102.54(15) . . ?
C301 P3 Os4 109.4(4) . . ?
P2 P3 Os4 123.83(15) . . ?
P4 P3 Os4 118.41(14) . . ?
C401 P4 C1 103.3(5) . . ?
C401 P4 P3 108.1(4) . . ?
C1 P4 P3 100.7(4) . . ?
C501 P5 C2 104.6(5) . . ?
C501 P5 P6 105.6(4) . . ?
C2 P5 P6 100.6(4) . . ?
C501 P5 Os7 113.0(4) . . ?
C2 P5 Os7 119.4(4) . . ?
P6 P5 Os7 112.10(15) . . ?
C601 P6 P7 101.6(4) . . ?
C601 P6 P5 98.0(4) . . ?
P7 P6 P5 98.26(16) . . ?
C701 P7 P6 101.0(4) . . ?
C701 P7 P8 97.4(4) . . ?
P6 P7 P8 102.03(16) . . ?
C701 P7 Os13 111.7(4) . . ?
P6 P7 Os13 117.68(15) . . ?
P8 P7 Os13 123.19(15) . . ?
C801 P8 C2 104.4(6) . . ?
C801 P8 P7 107.0(4) . . ?
C2 P8 P7 100.8(4) . . ?
P1 C1 P4 115.8(6) . . ?
P5 C2 P8 112.9(6) . . ?
O11 C11 Os1 175.4(16) . . ?
O12 C12 Os1 176.6(12) . . ?
O13 C13 Os1 175.2(12) . . ?
O21 C21 Os2 174.6(13) . . ?
O22 C22 Os2 179.2(15) . . ?
O23 C23 Os2 176.8(15) . . ?
O24 C24 Os2 173.3(13) . . ?
O31 C31 Os3 175.8(14) . . ?
O32 C32 Os3 176.6(16) . . ?
O33 C33 Os3 174.6(16) . . ?
O34 C34 Os3 173.9(16) . . ?
O41 C41 Os4 174.5(13) . . ?
O42 C42 Os4 174.7(12) . . ?
O43 C43 Os4 174.9(12) . . ?
O51 C51 Os5 175.8(14) . . ?
O52 C52 Os5 178.5(17) . . ?
O53 C53 Os5 173.4(14) . . ?
O54 C54 Os5 174.1(15) . . ?
O61 C61 Os6 174.3(15) . . ?
O62 C62 Os6 174.6(16) . . ?
O63 C63 Os6 174.5(12) . . ?
O64 C64 Os6 173.2(15) . . ?
O71 C71 Os7 175.5(16) . . ?
O72 C72 Os7 175.5(11) . . ?
O73 C73 Os7 173.5(13) . . ?
O81 C81 Os8 175.0(12) . . ?
O82 C82 Os8 177.0(13) . . ?
O83 C83 Os8 174.7(14) . . ?
O84 C84 Os8 178.6(15) . . ?
O91 C91 Os9 178.4(19) . . ?
O92 C92 Os9 176.0(13) . . ?
O93 C93 Os9 176.3(12) . . ?
O94 C94 Os9 177.3(14) . . ?
C102 C101 C106 118.9(11) . . ?
C102 C101 P1 121.5(9) . . ?
C106 C101 P1 119.4(9) . . ?
C101 C102 C103 121.1(12) . . ?
C102 C103 C104 119.9(13) . . ?
C105 C104 C103 119.8(14) . . ?
C104 C105 C106 120.0(13) . . ?
C101 C106 C105 120.2(12) . . ?
O111 C111 Os11 175.7(16) . . ?
O112 C112 Os11 175.2(15) . . ?
O113 C113 Os11 175.3(12) . . ?
O114 C114 Os11 178.7(17) . . ?
O121 C121 Os12 173.9(15) . . ?
O122 C122 Os12 176.9(15) . . ?
O123 C123 Os12 177.1(19) . . ?
O124 C124 Os12 176.5(15) . . ?
O131 C131 Os13 173.5(12) . . ?
O132 C132 Os13 175.5(13) . . ?
O133 C133 Os13 175.5(15) . . ?
C206 C201 C202 119.0(12) . . ?
C206 C201 P2 116.3(10) . . ?
C202 C201 P2 124.7(9) . . ?
C203 C202 C201 118.4(13) . . ?
C204 C203 C202 123.9(15) . . ?
C203 C204 C205 116.5(15) . . ?
C204 C205 C206 122.5(15) . . ?
C201 C206 C205 119.8(14) . . ?
C302 C301 C306 119.3(11) . . ?
C302 C301 P3 122.6(9) . . ?
C306 C301 P3 117.9(9) . . ?
C301 C302 C303 121.0(13) . . ?
C304 C303 C302 119.2(13) . . ?
C303 C304 C305 121.0(13) . . ?
C304 C305 C306 120.1(14) . . ?
C305 C306 C301 119.3(13) . . ?
C402 C401 C406 119.3(12) . . ?
C402 C401 P4 114.5(10) . . ?
C406 C401 P4 125.7(10) . . ?
C401 C402 C403 120.0(13) . . ?
C404 C403 C402 121.6(14) . . ?
C403 C404 C405 118.4(14) . . ?
C406 C405 C404 121.4(15) . . ?
C405 C406 C401 119.3(13) . . ?
C502 C501 C506 118.9(12) . . ?
C502 C501 P5 120.8(9) . . ?
C506 C501 P5 120.0(10) . . ?
C503 C502 C501 119.9(12) . . ?
C504 C503 C502 121.9(15) . . ?
C503 C504 C505 119.8(14) . . ?
C504 C505 C506 119.7(13) . . ?
C501 C506 C505 119.7(13) . . ?
C602 C601 C606 119.3(12) . . ?
C602 C601 P6 124.7(9) . . ?
C606 C601 P6 115.8(10) . . ?
C603 C602 C601 118.8(12) . . ?
C604 C603 C602 122.4(14) . . ?
C603 C604 C605 120.0(14) . . ?
C604 C605 C606 120.0(14) . . ?
C605 C606 C601 119.6(13) . . ?
C706 C701 C702 118.8(12) . . ?
C706 C701 P7 120.5(10) . . ?
C702 C701 P7 120.6(10) . . ?
C703 C702 C701 120.7(15) . . ?
C704 C703 C702 119.2(16) . . ?
C705 C704 C703 119.5(15) . . ?
C706 C705 C704 122.6(16) . . ?
C705 C706 C701 119.2(14) . . ?
C802 C801 C806 118.1(12) . . ?
C802 C801 P8 116.5(11) . . ?
C806 C801 P8 124.9(10) . . ?
C803 C802 C801 122.9(15) . . ?
C802 C803 C804 119.1(14) . . ?
C803 C804 C805 120.4(14) . . ?
C804 C805 C806 119.9(15) . . ?
C801 C806 C805 119.5(13) . . ?

loop_
_geom_bond_atom_site_label_1
_geom_bond_atom_site_label_2
_geom_bond_distance
_geom_bond_site_symmetry_2
_geom_bond_publ_flag
Os1 C11 1.870(13) . ?
Os1 C12 1.933(15) . ?
Os1 C13 1.976(14) . ?
Os1 P1 2.339(3) . ?
Os1 Os2 2.8778(6) . ?
Os1 Os3 2.9098(7) . ?
Os2 C23 1.867(17) . ?
Os2 C22 1.897(16) . ?
Os2 C21 1.935(14) . ?
Os2 C24 1.941(16) . ?
Os2 Os3 2.8738(7) . ?
Os3 C32 1.881(16) . ?
Os3 C31 1.901(15) . ?
Os3 C33 1.941(17) . ?
Os3 C34 1.942(17) . ?
Os4 C41 1.884(13) . ?
Os4 C42 1.926(14) . ?
Os4 C43 1.955(15) . ?
Os4 P3 2.365(3) . ?
Os4 Os5 2.8707(7) . ?
Os4 Os6 2.9186(7) . ?
Os5 C52 1.900(17) . ?
Os5 C54 1.913(15) . ?
Os5 C53 1.938(18) . ?
Os5 C51 1.950(16) . ?
Os5 Os6 2.8610(8) . ?
Os6 C63 1.891(16) . ?
Os6 C62 1.913(14) . ?
Os6 C64 1.929(18) . ?
Os6 C61 1.970(18) . ?
Os7 C71 1.893(15) . ?
Os7 C72 1.910(13) . ?
Os7 C73 1.948(16) . ?
Os7 P5 2.327(3) . ?
Os7 Os9 2.8624(6) . ?
Os7 Os8 2.8818(6) . ?
Os8 C82 1.923(14) . ?
Os8 C84 1.925(16) . ?
Os8 C81 1.946(14) . ?
Os8 C83 1.964(15) . ?
Os8 Os9 2.8814(7) . ?
Os9 C94 1.872(16) . ?
Os9 C91 1.894(16) . ?
Os9 C92 1.908(15) . ?
Os9 C93 1.948(15) . ?
Os11 C112 1.877(17) . ?
Os11 C114 1.915(16) . ?
Os11 C111 1.933(16) . ?
Os11 C113 1.973(16) . ?
Os11 Os12 2.8663(7) . ?
Os11 Os13 2.9116(7) . ?
Os12 C122 1.909(14) . ?
Os12 C123 1.910(17) . ?
Os12 C121 1.95(2) . ?
Os12 C124 1.95(2) . ?
Os12 Os13 2.8642(6) . ?
Os13 C131 1.901(14) . ?
Os13 C132 1.918(15) . ?
Os13 C133 1.941(15) . ?
Os13 P7 2.367(3) . ?
P1 C101 1.811(12) . ?
P1 C1 1.827(10) . ?
P1 P2 2.223(4) . ?
P2 C201 1.815(13) . ?
P2 P3 2.230(4) . ?
P3 C301 1.829(11) . ?
P3 P4 2.268(4) . ?
P4 C401 1.830(12) . ?
P4 C1 1.852(11) . ?
P5 C501 1.805(12) . ?
P5 C2 1.816(11) . ?
P5 P6 2.226(4) . ?
P6 C601 1.835(12) . ?
P6 P7 2.199(4) . ?
P7 C701 1.830(13) . ?
P7 P8 2.279(4) . ?
P8 C801 1.809(13) . ?
P8 C2 1.855(11) . ?
O11 C11 1.147(16) . ?
O12 C12 1.156(17) . ?
O13 C13 1.104(15) . ?
O21 C21 1.132(16) . ?
O22 C22 1.150(18) . ?
O23 C23 1.159(19) . ?
O24 C24 1.133(17) . ?
O31 C31 1.109(17) . ?
O32 C32 1.156(18) . ?
O33 C33 1.142(19) . ?
O34 C34 1.110(19) . ?
O41 C41 1.126(15) . ?
O42 C42 1.156(15) . ?
O43 C43 1.121(16) . ?
O51 C51 1.118(18) . ?
O52 C52 1.132(18) . ?
O53 C53 1.131(19) . ?
O54 C54 1.126(17) . ?
O61 C61 1.103(19) . ?
O62 C62 1.124(16) . ?
O63 C63 1.132(17) . ?
O64 C64 1.141(18) . ?
O71 C71 1.114(17) . ?
O72 C72 1.140(15) . ?
O73 C73 1.133(17) . ?
O81 C81 1.121(15) . ?
O82 C82 1.102(16) . ?
O83 C83 1.119(17) . ?
O84 C84 1.118(17) . ?
O91 C91 1.141(18) . ?
O92 C92 1.157(17) . ?
O93 C93 1.136(16) . ?
O94 C94 1.153(18) . ?
O111 C111 1.137(18) . ?
O112 C112 1.158(18) . ?
O113 C113 1.110(16) . ?
O114 C114 1.113(18) . ?
O121 C121 1.11(2) . ?
O122 C122 1.130(16) . ?
O123 C123 1.125(18) . ?
O124 C124 1.12(2) . ?
O131 C131 1.125(16) . ?
O132 C132 1.128(16) . ?
O133 C133 1.152(17) . ?
C101 C102 1.379(16) . ?
C101 C106 1.386(15) . ?
C102 C103 1.385(18) . ?
C103 C104 1.39(2) . ?
C104 C105 1.37(2) . ?
C105 C106 1.406(18) . ?
C201 C206 1.378(17) . ?
C201 C202 1.394(17) . ?
C202 C203 1.383(19) . ?
C203 C204 1.36(2) . ?
C204 C205 1.37(2) . ?
C205 C206 1.39(2) . ?
C301 C302 1.375(17) . ?
C301 C306 1.399(16) . ?
C302 C303 1.389(18) . ?
C303 C304 1.37(2) . ?
C304 C305 1.38(2) . ?
C305 C306 1.387(18) . ?
C401 C402 1.381(17) . ?
C401 C406 1.389(19) . ?
C402 C403 1.381(18) . ?
C403 C404 1.35(2) . ?
C404 C405 1.39(2) . ?
C405 C406 1.377(19) . ?
C501 C502 1.383(17) . ?
C501 C506 1.387(17) . ?
C502 C503 1.377(19) . ?
C503 C504 1.33(2) . ?
C504 C505 1.38(2) . ?
C505 C506 1.398(19) . ?
C601 C602 1.393(17) . ?
C601 C606 1.399(18) . ?
C602 C603 1.367(18) . ?
C603 C604 1.35(2) . ?
C604 C605 1.37(2) . ?
C605 C606 1.388(19) . ?
C701 C706 1.401(19) . ?
C701 C702 1.408(18) . ?
C702 C703 1.400(19) . ?
C703 C704 1.39(2) . ?
C704 C705 1.37(2) . ?
C705 C706 1.37(2) . ?
C801 C802 1.379(17) . ?
C801 C806 1.404(18) . ?
C802 C803 1.368(19) . ?
C803 C804 1.38(2) . ?
C804 C805 1.39(2) . ?
C805 C806 1.406(18) . ?
